data_1536943
loop_
_publ_author_name
'Kraft, T.'
'Jansen, M.'

_publ_section_title
;
 Zur Existenz des Hexahydroxoperiodonium-Ions - Kristallzuechtung und
 Strukturanalyse von alpha- und betaH6IO6HSO4
;
_journal_name_full 'Chemische Berichte'
_journal_page_first 2415
_journal_page_last 2419
_journal_volume 126
_journal_year 1993
_chemical_formula_sum 'H7 I O10 S'
_chemical_name_systematic '(H6 I O6) (H S O4)'
_space_group_IT_number 2
_symmetry_space_group_name_Hall '-P 1'
_symmetry_space_group_name_H-M 'P -1'
_cell_angle_alpha 86.42
_cell_angle_beta 85.84
_cell_angle_gamma 73.61
_cell_formula_units_Z 2
_cell_length_a 5.722
_cell_length_b 5.903
_cell_length_c 12.19
_cell_volume 393.589
_citation_journal_id_ASTM CHBEAM
_cod_data_source_file Kraft_CHBEAM_1993_426.cif
_cod_data_source_block H7I1O10S1
_cod_original_cell_volume 393.5894
_cod_original_formula_sum 'H7 I1 O10 S1'
_cod_database_code 1536943

loop_
_symmetry_equiv_pos_as_xyz
x,y,z
-x,-y,-z

loop_
_atom_site_label
_atom_site_type_symbol
_atom_site_fract_x
_atom_site_fract_y
_atom_site_fract_z
_atom_site_occupancy
_atom_site_U_iso_or_equiv
H1 H+1 0.237 -0.306 0.0924 1 0.0
O1 O-2 0.1129 -0.2943 0.073 1 0.0
O9 O-2 0.6127 0.7372 0.3413 1 0.0
H4 H+1 -0.123 -0.1781 0.3607 1 0.0
O4 O-2 -0.3212 0.1882 0.4808 1 0.0
S1 S+6 0.63816 0.56236 0.25716 1 0.0
O6 O-2 0.0036 -0.1199 0.36215 1 0.0
H7 H+1 0.061 0.233 0.1305 1 0.0
O7 O-2 0.5619 0.6683 0.1512 1 0.0
H5 H+1 -0.332 -0.033 0.1014 1 0.0
I2 I+7 0 0 0.5 1 0.0
I1 I+7 0 0 0 1 0.0
O3 O-2 -0.2857 0.0715 0.0917 1 0.0
O2 O-2 0.1592 0.1396 0.0928 1 0.0
H6 H+1 0.047 0.283 0.3782 1 0.0
O5 O-2 0.129 0.2349 0.4324 1 0.0
H2 H+1 -0.4021 0.2027 0.5401 1 0.0
O10 O-2 0.4552 0.417 0.2929 1 0.0
O8 O-2 0.8839 0.4034 0.2542 1 0.0
H3 H+1 0.495 0.33 0.3414 1 0.0
